data_7235293
loop_
_publ_author_name
'Bakthadoss, Manickam'
'Kannan, Damodharan'

_publ_section_title
;
 A novel synthesis of tetra and pentacyclic quinolinopyran tethered
 pyrazole/coumarin scaffolds via a solid state melt reaction
;
_journal_issue 23
_journal_name_full 'RSC Advances'
_journal_page_first 11723
_journal_paper_doi 10.1039/c3ra46894a
_journal_volume 4
_journal_year 2014
_chemical_formula_sum 'C40 H32 N4 O3 S'
_chemical_formula_weight 648.76
_space_group_IT_number 14
_space_group_name_Hall '-P 2yn'
_space_group_name_H-M_alt 'P 1 21/n 1'
_atom_sites_solution_hydrogens geom
_atom_sites_solution_primary direct
_atom_sites_solution_secondary difmap
_audit_creation_method SHELXL-97
_cell_angle_alpha 90.00
_cell_angle_beta 92.175(2)
_cell_angle_gamma 90.00
_cell_formula_units_Z 4
_cell_length_a 9.6865(2)
_cell_length_b 9.0575(3)
_cell_length_c 38.5100(10)
_cell_measurement_temperature 293(2)
_cell_volume 3376.26(16)
_computing_structure_refinement 'SHELXL-97 (Sheldrick, 1997)'
_computing_structure_solution 'SHELXS-97 (Sheldrick, 1990)'
_diffrn_ambient_temperature 293(2)
_diffrn_measured_fraction_theta_full 1.000
_diffrn_measured_fraction_theta_max 1.000
_diffrn_radiation_monochromator graphite
_diffrn_radiation_source 'fine-focus sealed tube'
_diffrn_radiation_type MoK\a
_diffrn_radiation_wavelength 0.71073
_diffrn_reflns_av_R_equivalents 0.0384
_diffrn_reflns_av_sigmaI/netI 0.0307
_diffrn_reflns_limit_h_max 11
_diffrn_reflns_limit_h_min -11
_diffrn_reflns_limit_k_max 11
_diffrn_reflns_limit_k_min -11
_diffrn_reflns_limit_l_max 44
_diffrn_reflns_limit_l_min -47
_diffrn_reflns_number 30303
_diffrn_reflns_theta_full 26.00
_diffrn_reflns_theta_max 26.00
_diffrn_reflns_theta_min 2.19
_exptl_absorpt_coefficient_mu 0.141
_exptl_absorpt_correction_T_max 0.9657
_exptl_absorpt_correction_T_min 0.9524
_exptl_crystal_density_diffrn 1.276
_exptl_crystal_density_method 'not measured'
_exptl_crystal_F_000 1360
_exptl_crystal_size_max 0.35
_exptl_crystal_size_mid 0.30
_exptl_crystal_size_min 0.25
_refine_diff_density_max 0.249
_refine_diff_density_min -0.265
_refine_diff_density_rms 0.040
_refine_ls_extinction_coef 0.0025(5)
_refine_ls_extinction_expression Fc^*^=kFc[1+0.001xFc^2^\l^3^/sin(2\q)]^-1/4^
_refine_ls_extinction_method SHELXL
_refine_ls_goodness_of_fit_ref 1.042
_refine_ls_hydrogen_treatment mixed
_refine_ls_matrix_type full
_refine_ls_number_parameters 436
_refine_ls_number_reflns 6642
_refine_ls_number_restraints 0
_refine_ls_restrained_S_all 1.042
_refine_ls_R_factor_all 0.0737
_refine_ls_R_factor_gt 0.0505
_refine_ls_shift/su_max 0.001
_refine_ls_shift/su_mean 0.000
_refine_ls_structure_factor_coef Fsqd
_refine_ls_weighting_details 'calc w=1/[\s^2^(Fo^2^)+(0.0533P)^2^+1.1387P] where P=(Fo^2^+2Fc^2^)/3'
_refine_ls_weighting_scheme calc
_refine_ls_wR_factor_gt 0.1177
_refine_ls_wR_factor_ref 0.1301
_reflns_number_gt 4819
_reflns_number_total 6642
_reflns_threshold_expression >2sigma(I)
_cod_data_source_file c3ra46894a4.cif
_cod_data_source_block shelxl
_cod_database_code 7235293

loop_
_symmetry_equiv_pos_as_xyz
'x, y, z'
'-x+1/2, y+1/2, -z+1/2'
'-x, -y, -z'
'x-1/2, -y-1/2, z-1/2'

loop_
_atom_site_label
_atom_site_type_symbol
_atom_site_fract_x
_atom_site_fract_y
_atom_site_fract_z
_atom_site_U_iso_or_equiv
_atom_site_adp_type
_atom_site_occupancy
_atom_site_symmetry_multiplicity
_atom_site_calc_flag
_atom_site_refinement_flags
C1 C -0.09699(19) 0.4151(2) 0.68340(5) 0.0449(5) Uani 1 1 d .
C2 C -0.1557(2) 0.5171(2) 0.70499(5) 0.0522(5) Uani 1 1 d .
H2 H -0.2082 0.4866 0.7234 0.063 Uiso 1 1 calc R
C3 C -0.1350(2) 0.6647(3) 0.69872(6) 0.0592(6) Uani 1 1 d .
H3 H -0.1711 0.7348 0.7135 0.071 Uiso 1 1 calc R
C4 C -0.0619(2) 0.7093(3) 0.67090(6) 0.0580(6) Uani 1 1 d .
H4 H -0.0513 0.8095 0.6665 0.070 Uiso 1 1 calc R
C5 C -0.0035(2) 0.6067(2) 0.64922(5) 0.0523(5) Uani 1 1 d .
H5 H 0.0463 0.6382 0.6304 0.063 Uiso 1 1 calc R
C6 C -0.0193(2) 0.4578(2) 0.65550(5) 0.0446(5) Uani 1 1 d .
C7 C 0.0465(2) 0.3366(2) 0.63456(5) 0.0462(5) Uani 1 1 d .
H7 H 0.1168 0.2887 0.6497 0.055 Uiso 1 1 calc R
C8 C 0.1152(2) 0.3854(2) 0.60229(5) 0.0488(5) Uani 1 1 d .
C9 C 0.0640(2) 0.3476(2) 0.57025(5) 0.0523(5) Uani 1 1 d .
C10 C -0.1459(2) 0.2722(3) 0.59069(5) 0.0550(5) Uani 1 1 d .
H10 H -0.1739 0.3743 0.5950 0.066 Uiso 1 1 calc R
C11 C -0.0640(2) 0.2168(2) 0.62380(5) 0.0487(5) Uani 1 1 d .
C12 C -0.1644(2) 0.1894(3) 0.65360(5) 0.0547(5) Uani 1 1 d .
H12A H -0.2553 0.2256 0.6464 0.066 Uiso 1 1 calc R
H12B H -0.1720 0.0838 0.6573 0.066 Uiso 1 1 calc R
C13 C 0.0079(2) 0.0783(3) 0.61566(5) 0.0528(5) Uani 1 1 d .
C14 C 0.1169(2) 0.1588(2) 0.71757(5) 0.0496(5) Uani 1 1 d .
C15 C 0.1983(3) 0.2638(3) 0.73390(6) 0.0681(7) Uani 1 1 d .
H15 H 0.1590 0.3365 0.7474 0.082 Uiso 1 1 calc R
C16 C 0.3388(3) 0.2602(4) 0.73001(7) 0.0815(8) Uani 1 1 d .
H16 H 0.3943 0.3306 0.7412 0.098 Uiso 1 1 calc R
C17 C 0.3986(2) 0.1550(4) 0.70994(7) 0.0781(8) Uani 1 1 d .
C18 C 0.3155(3) 0.0504(3) 0.69394(7) 0.0772(8) Uani 1 1 d .
H18 H 0.3549 -0.0215 0.6802 0.093 Uiso 1 1 calc R
C19 C 0.1744(2) 0.0504(3) 0.69788(6) 0.0633(6) Uani 1 1 d .
H19 H 0.1192 -0.0220 0.6873 0.076 Uiso 1 1 calc R
C20 C 0.5523(3) 0.1540(5) 0.70446(10) 0.1280(15) Uani 1 1 d .
H20A H 0.5901 0.2495 0.7100 0.192 Uiso 1 1 calc R
H20B H 0.5686 0.1308 0.6806 0.192 Uiso 1 1 calc R
H20C H 0.5958 0.0811 0.7193 0.192 Uiso 1 1 calc R
C21 C 0.2376(2) 0.4650(2) 0.59557(5) 0.0521(5) Uani 1 1 d .
C22 C 0.3369(2) 0.5396(3) 0.61929(6) 0.0554(5) Uani 1 1 d .
C23 C 0.3477(3) 0.5118(4) 0.65422(7) 0.0880(9) Uani 1 1 d .
H23 H 0.2911 0.4405 0.6636 0.106 Uiso 1 1 calc R
C24 C 0.4400(3) 0.5865(4) 0.67580(8) 0.0992(10) Uani 1 1 d .
H24 H 0.4448 0.5646 0.6994 0.119 Uiso 1 1 calc R
C25 C 0.5234(3) 0.6908(4) 0.66323(8) 0.0895(9) Uani 1 1 d .
H25 H 0.5852 0.7418 0.6779 0.107 Uiso 1 1 calc R
C26 C 0.5151(4) 0.7197(4) 0.62874(9) 0.1123(12) Uani 1 1 d .
H26 H 0.5731 0.7905 0.6196 0.135 Uiso 1 1 calc R
C27 C 0.4228(3) 0.6466(4) 0.60701(7) 0.0922(10) Uani 1 1 d .
H27 H 0.4183 0.6700 0.5835 0.111 Uiso 1 1 calc R
C28 C 0.1502(3) 0.3734(3) 0.50912(5) 0.0625(7) Uani 1 1 d .
C29 C 0.2622(3) 0.4222(3) 0.49167(6) 0.0839(8) Uani 1 1 d .
H29 H 0.3352 0.4692 0.5035 0.101 Uiso 1 1 calc R
C30 C 0.2648(4) 0.4003(4) 0.45605(8) 0.1016(11) Uani 1 1 d .
H30 H 0.3401 0.4337 0.4440 0.122 Uiso 1 1 calc R
C31 C 0.1596(5) 0.3312(4) 0.43861(8) 0.1006(12) Uani 1 1 d .
H31 H 0.1636 0.3154 0.4148 0.121 Uiso 1 1 calc R
C32 C 0.0480(4) 0.2848(4) 0.45599(7) 0.0938(10) Uani 1 1 d .
H32 H -0.0253 0.2393 0.4439 0.113 Uiso 1 1 calc R
C33 C 0.0424(3) 0.3045(3) 0.49142(6) 0.0785(8) Uani 1 1 d .
H33 H -0.0336 0.2714 0.5033 0.094 Uiso 1 1 calc R
C34 C -0.2734(2) 0.1878(3) 0.57940(6) 0.0576(6) Uani 1 1 d .
C35 C -0.2680(3) 0.0581(3) 0.56114(7) 0.0693(7) Uani 1 1 d .
H35 H -0.1830 0.0178 0.5559 0.083 Uiso 1 1 calc R
C36 C -0.3895(3) -0.0135(3) 0.55044(7) 0.0810(8) Uani 1 1 d .
H36 H -0.3841 -0.1010 0.5379 0.097 Uiso 1 1 calc R
C37 C -0.5172(3) 0.0415(3) 0.55784(8) 0.0787(8) Uani 1 1 d .
C38 C -0.5211(3) 0.1690(4) 0.57657(9) 0.0894(9) Uani 1 1 d .
H38 H -0.6061 0.2074 0.5825 0.107 Uiso 1 1 calc R
C39 C -0.4018(3) 0.2424(3) 0.58700(8) 0.0781(8) Uani 1 1 d .
H39 H -0.4080 0.3302 0.5994 0.094 Uiso 1 1 calc R
C40 C -0.6488(3) -0.0358(4) 0.54572(10) 0.1141(12) Uani 1 1 d .
H40A H -0.6269 -0.1158 0.5305 0.171 Uiso 1 1 calc R
H40B H -0.7082 0.0330 0.5335 0.171 Uiso 1 1 calc R
H40C H -0.6950 -0.0737 0.5655 0.171 Uiso 1 1 calc R
N1 N -0.12277(16) 0.25948(19) 0.68649(4) 0.0459(4) Uani 1 1 d .
N2 N 0.2580(2) 0.4710(2) 0.56158(5) 0.0597(5) Uani 1 1 d .
N3 N 0.1502(2) 0.3963(2) 0.54583(4) 0.0578(5) Uani 1 1 d .
N4 N 0.0623(2) -0.0294(2) 0.61006(5) 0.0715(6) Uani 1 1 d .
O1 O -0.11735(16) 0.02102(18) 0.71625(5) 0.0688(5) Uani 1 1 d .
O2 O -0.09357(16) 0.2510(2) 0.75005(4) 0.0679(5) Uani 1 1 d .
O3 O -0.05442(16) 0.27442(17) 0.56193(4) 0.0591(4) Uani 1 1 d .
S1 S -0.06363(5) 0.16635(6) 0.720281(14) 0.05188(17) Uani 1 1 d .

loop_
_atom_site_aniso_label
_atom_site_aniso_U_11
_atom_site_aniso_U_22
_atom_site_aniso_U_33
_atom_site_aniso_U_23
_atom_site_aniso_U_13
_atom_site_aniso_U_12
C1 0.0453(11) 0.0476(12) 0.0422(11) -0.0011(9) 0.0060(8) 0.0024(9)
C2 0.0548(12) 0.0551(14) 0.0476(12) -0.0046(10) 0.0129(9) 0.0048(10)
C3 0.0665(14) 0.0544(14) 0.0573(14) -0.0120(11) 0.0101(11) 0.0057(11)
C4 0.0717(14) 0.0433(13) 0.0593(14) -0.0030(10) 0.0059(11) 0.0017(11)
C5 0.0621(13) 0.0507(13) 0.0446(12) 0.0024(10) 0.0091(10) -0.0005(10)
C6 0.0487(11) 0.0461(12) 0.0392(11) -0.0017(9) 0.0049(8) 0.0034(9)
C7 0.0537(11) 0.0482(12) 0.0374(10) 0.0016(9) 0.0098(8) 0.0035(9)
C8 0.0602(12) 0.0466(12) 0.0403(11) 0.0024(9) 0.0128(9) 0.0062(10)
C9 0.0697(14) 0.0453(12) 0.0427(12) 0.0019(9) 0.0128(10) 0.0059(11)
C10 0.0671(14) 0.0497(13) 0.0487(12) -0.0033(10) 0.0074(10) 0.0105(11)
C11 0.0587(12) 0.0442(12) 0.0439(11) -0.0025(9) 0.0107(9) 0.0040(10)
C12 0.0578(13) 0.0569(14) 0.0503(12) -0.0061(10) 0.0121(10) -0.0062(10)
C13 0.0656(13) 0.0502(14) 0.0430(12) 0.0006(10) 0.0074(10) 0.0024(11)
C14 0.0457(11) 0.0577(13) 0.0457(12) 0.0087(10) 0.0077(9) 0.0013(10)
C15 0.0632(15) 0.0780(18) 0.0631(15) -0.0059(13) 0.0031(12) -0.0045(13)
C16 0.0596(15) 0.106(2) 0.0784(19) 0.0053(17) -0.0033(14) -0.0172(15)
C17 0.0451(13) 0.124(3) 0.0658(16) 0.0262(17) 0.0040(12) 0.0002(15)
C18 0.0608(15) 0.101(2) 0.0704(17) 0.0051(15) 0.0143(13) 0.0247(15)
C19 0.0519(13) 0.0686(16) 0.0694(15) -0.0019(12) 0.0029(11) 0.0080(11)
C20 0.0483(15) 0.221(5) 0.116(3) 0.034(3) 0.0137(16) 0.001(2)
C21 0.0623(13) 0.0525(13) 0.0427(12) 0.0054(10) 0.0159(10) 0.0077(10)
C22 0.0549(12) 0.0643(14) 0.0480(12) 0.0053(11) 0.0147(10) 0.0063(11)
C23 0.095(2) 0.112(2) 0.0564(16) 0.0189(15) -0.0012(14) -0.0372(18)
C24 0.100(2) 0.129(3) 0.0676(18) 0.0180(18) -0.0111(16) -0.034(2)
C25 0.0702(17) 0.114(3) 0.084(2) 0.0011(18) -0.0059(15) -0.0172(17)
C26 0.105(2) 0.143(3) 0.089(2) 0.017(2) 0.0036(19) -0.060(2)
C27 0.099(2) 0.119(3) 0.0598(17) 0.0162(16) 0.0099(15) -0.0330(19)
C28 0.0988(18) 0.0541(14) 0.0352(11) 0.0044(10) 0.0123(12) 0.0265(13)
C29 0.118(2) 0.089(2) 0.0459(14) 0.0089(13) 0.0260(14) 0.0119(17)
C30 0.149(3) 0.108(3) 0.0503(17) 0.0144(17) 0.0350(19) 0.020(2)
C31 0.168(4) 0.096(2) 0.0376(15) 0.0031(15) 0.0087(19) 0.048(2)
C32 0.137(3) 0.096(2) 0.0481(16) -0.0065(15) -0.0010(17) 0.041(2)
C33 0.110(2) 0.0804(19) 0.0450(14) -0.0073(13) 0.0054(14) 0.0213(16)
C34 0.0650(14) 0.0546(14) 0.0528(13) -0.0013(11) -0.0029(10) 0.0092(11)
C35 0.0707(16) 0.0656(16) 0.0716(16) -0.0136(13) 0.0009(12) 0.0081(13)
C36 0.091(2) 0.0727(18) 0.0785(19) -0.0172(15) -0.0042(15) -0.0038(16)
C37 0.0718(17) 0.083(2) 0.0804(19) 0.0055(16) -0.0076(14) 0.0019(15)
C38 0.0660(17) 0.093(2) 0.108(2) -0.0033(19) -0.0021(15) 0.0155(16)
C39 0.0703(17) 0.0680(17) 0.096(2) -0.0122(15) -0.0019(14) 0.0167(14)
C40 0.088(2) 0.133(3) 0.120(3) 0.007(2) -0.018(2) -0.025(2)
N1 0.0474(9) 0.0480(10) 0.0429(9) -0.0002(7) 0.0104(7) 0.0017(7)
N2 0.0717(12) 0.0654(12) 0.0432(10) 0.0058(9) 0.0185(9) 0.0064(10)
N3 0.0774(13) 0.0576(12) 0.0392(10) 0.0023(8) 0.0121(9) 0.0088(10)
N4 0.0902(15) 0.0589(13) 0.0660(13) -0.0042(10) 0.0101(11) 0.0176(12)
O1 0.0559(9) 0.0554(10) 0.0958(13) 0.0203(9) 0.0141(8) -0.0058(8)
O2 0.0678(10) 0.0945(13) 0.0427(8) 0.0077(8) 0.0176(7) 0.0159(9)
O3 0.0742(10) 0.0617(10) 0.0417(8) -0.0027(7) 0.0050(7) 0.0017(8)
S1 0.0465(3) 0.0586(4) 0.0515(3) 0.0114(3) 0.0145(2) 0.0030(2)

loop_
_atom_type_symbol
_atom_type_description
_atom_type_scat_dispersion_real
_atom_type_scat_dispersion_imag
_atom_type_scat_source
C C 0.0033 0.0016 'International Tables Vol C Tables 4.2.6.8 and 6.1.1.4'
H H 0.0000 0.0000 'International Tables Vol C Tables 4.2.6.8 and 6.1.1.4'
N N 0.0061 0.0033 'International Tables Vol C Tables 4.2.6.8 and 6.1.1.4'
O O 0.0106 0.0060 'International Tables Vol C Tables 4.2.6.8 and 6.1.1.4'
S S 0.1246 0.1234 'International Tables Vol C Tables 4.2.6.8 and 6.1.1.4'

loop_
_geom_angle_atom_site_label_1
_geom_angle_atom_site_label_2
_geom_angle_atom_site_label_3
_geom_angle
C2 C1 C6 121.8(2)
C2 C1 N1 121.99(18)
C6 C1 N1 115.97(17)
C3 C2 C1 118.6(2)
C3 C2 H2 120.7
C1 C2 H2 120.7
C4 C3 C2 120.5(2)
C4 C3 H3 119.7
C2 C3 H3 119.7
C3 C4 C5 120.7(2)
C3 C4 H4 119.7
C5 C4 H4 119.7
C6 C5 C4 120.0(2)
C6 C5 H5 120.0
C4 C5 H5 120.0
C5 C6 C1 118.31(18)
C5 C6 C7 124.26(18)
C1 C6 C7 117.40(18)
C8 C7 C6 115.87(17)
C8 C7 C11 107.76(16)
C6 C7 C11 110.20(16)
C8 C7 H7 107.6
C6 C7 H7 107.6
C11 C7 H7 107.6
C9 C8 C21 103.96(18)
C9 C8 C7 121.4(2)
C21 C8 C7 134.54(19)
O3 C9 N3 122.32(19)
O3 C9 C8 128.07(19)
N3 C9 C8 109.6(2)
O3 C10 C34 107.83(17)
O3 C10 C11 108.89(17)
C34 C10 C11 117.39(19)
O3 C10 H10 107.4
C34 C10 H10 107.4
C11 C10 H10 107.4
C13 C11 C12 109.59(18)
C13 C11 C10 109.27(17)
C12 C11 C10 110.02(17)
C13 C11 C7 108.78(17)
C12 C11 C7 110.83(16)
C10 C11 C7 108.30(17)
N1 C12 C11 114.29(17)
N1 C12 H12A 108.7
C11 C12 H12A 108.7
N1 C12 H12B 108.7
C11 C12 H12B 108.7
H12A C12 H12B 107.6
N4 C13 C11 178.5(2)
C19 C14 C15 120.7(2)
C19 C14 S1 119.15(17)
C15 C14 S1 120.11(18)
C14 C15 C16 119.2(3)
C14 C15 H15 120.4
C16 C15 H15 120.4
C17 C16 C15 121.3(3)
C17 C16 H16 119.3
C15 C16 H16 119.3
C16 C17 C18 118.7(2)
C16 C17 C20 121.5(3)
C18 C17 C20 119.8(3)
C17 C18 C19 121.1(3)
C17 C18 H18 119.4
C19 C18 H18 119.4
C14 C19 C18 119.0(2)
C14 C19 H19 120.5
C18 C19 H19 120.5
C17 C20 H20A 109.5
C17 C20 H20B 109.5
H20A C20 H20B 109.5
C17 C20 H20C 109.5
H20A C20 H20C 109.5
H20B C20 H20C 109.5
N2 C21 C8 110.9(2)
N2 C21 C22 118.3(2)
C8 C21 C22 130.77(18)
C23 C22 C27 116.3(2)
C23 C22 C21 123.5(2)
C27 C22 C21 120.2(2)
C22 C23 C24 121.8(3)
C22 C23 H23 119.1
C24 C23 H23 119.1
C25 C24 C23 120.9(3)
C25 C24 H24 119.5
C23 C24 H24 119.5
C24 C25 C26 118.4(3)
C24 C25 H25 120.8
C26 C25 H25 120.8
C25 C26 C27 121.2(3)
C25 C26 H26 119.4
C27 C26 H26 119.4
C26 C27 C22 121.3(3)
C26 C27 H27 119.3
C22 C27 H27 119.3
C29 C28 C33 120.2(2)
C29 C28 N3 117.9(3)
C33 C28 N3 121.8(2)
C28 C29 C30 118.9(3)
C28 C29 H29 120.5
C30 C29 H29 120.5
C31 C30 C29 121.0(3)
C31 C30 H30 119.5
C29 C30 H30 119.5
C30 C31 C32 119.8(3)
C30 C31 H31 120.1
C32 C31 H31 120.1
C31 C32 C33 120.6(3)
C31 C32 H32 119.7
C33 C32 H32 119.7
C28 C33 C32 119.5(3)
C28 C33 H33 120.3
C32 C33 H33 120.3
C35 C34 C39 117.9(2)
C35 C34 C10 122.5(2)
C39 C34 C10 119.6(2)
C34 C35 C36 120.2(2)
C34 C35 H35 119.9
C36 C35 H35 119.9
C37 C36 C35 121.9(3)
C37 C36 H36 119.1
C35 C36 H36 119.1
C38 C37 C36 117.4(3)
C38 C37 C40 121.0(3)
C36 C37 C40 121.5(3)
C37 C38 C39 121.5(3)
C37 C38 H38 119.2
C39 C38 H38 119.2
C38 C39 C34 121.2(3)
C38 C39 H39 119.4
C34 C39 H39 119.4
C37 C40 H40A 109.5
C37 C40 H40B 109.5
H40A C40 H40B 109.5
C37 C40 H40C 109.5
H40A C40 H40C 109.5
H40B C40 H40C 109.5
C1 N1 C12 113.45(16)
C1 N1 S1 120.99(14)
C12 N1 S1 122.86(15)
C21 N2 N3 106.03(18)
C9 N3 N2 109.51(17)
C9 N3 C28 131.5(2)
N2 N3 C28 118.81(19)
C9 O3 C10 111.36(16)
O2 S1 O1 120.23(11)
O2 S1 N1 106.74(9)
O1 S1 N1 105.96(10)
O2 S1 C14 107.67(10)
O1 S1 C14 108.56(10)
N1 S1 C14 106.99(9)

loop_
_geom_bond_atom_site_label_1
_geom_bond_atom_site_label_2
_geom_bond_distance
C1 C2 1.380(3)
C1 C6 1.390(3)
C1 N1 1.437(3)
C2 C3 1.374(3)
C2 H2 0.9300
C3 C4 1.368(3)
C3 H3 0.9300
C4 C5 1.384(3)
C4 H4 0.9300
C5 C6 1.380(3)
C5 H5 0.9300
C6 C7 1.517(3)
C7 C8 1.498(3)
C7 C11 1.569(3)
C7 H7 0.9800
C8 C9 1.356(3)
C8 C21 1.420(3)
C9 O3 1.353(3)
C9 N3 1.355(3)
C10 O3 1.445(3)
C10 C34 1.503(3)
C10 C11 1.559(3)
C10 H10 0.9800
C11 C13 1.474(3)
C11 C12 1.553(3)
C12 N1 1.460(3)
C12 H12A 0.9700
C12 H12B 0.9700
C13 N4 1.133(3)
C14 C19 1.372(3)
C14 C15 1.373(3)
C14 S1 1.757(2)
C15 C16 1.375(4)
C15 H15 0.9300
C16 C17 1.369(4)
C16 H16 0.9300
C17 C18 1.374(4)
C17 C20 1.511(4)
C18 C19 1.380(3)
C18 H18 0.9300
C19 H19 0.9300
C20 H20A 0.9600
C20 H20B 0.9600
C20 H20C 0.9600
C21 N2 1.332(3)
C21 C22 1.467(3)
C22 C23 1.368(3)
C22 C27 1.373(4)
C23 C24 1.375(4)
C23 H23 0.9300
C24 C25 1.345(4)
C24 H24 0.9300
C25 C26 1.353(4)
C25 H25 0.9300
C26 C27 1.372(4)
C26 H26 0.9300
C27 H27 0.9300
C28 C29 1.371(4)
C28 C33 1.375(4)
C28 N3 1.429(3)
C29 C30 1.387(4)
C29 H29 0.9300
C30 C31 1.353(5)
C30 H30 0.9300
C31 C32 1.360(5)
C31 H31 0.9300
C32 C33 1.379(4)
C32 H32 0.9300
C33 H33 0.9300
C34 C35 1.371(3)
C34 C39 1.380(3)
C35 C36 1.393(4)
C35 H35 0.9300
C36 C37 1.373(4)
C36 H36 0.9300
C37 C38 1.363(4)
C37 C40 1.513(4)
C38 C39 1.379(4)
C38 H38 0.9300
C39 H39 0.9300
C40 H40A 0.9600
C40 H40B 0.9600
C40 H40C 0.9600
N1 S1 1.6359(17)
N2 N3 1.367(3)
O1 S1 1.4218(17)
O2 S1 1.4185(16)

loop_
_geom_torsion_atom_site_label_1
_geom_torsion_atom_site_label_2
_geom_torsion_atom_site_label_3
_geom_torsion_atom_site_label_4
_geom_torsion
C6 C1 C2 C3 -0.7(3)
N1 C1 C2 C3 -174.93(19)
C1 C2 C3 C4 2.3(3)
C2 C3 C4 C5 -2.2(4)
C3 C4 C5 C6 0.3(3)
C4 C5 C6 C1 1.4(3)
C4 C5 C6 C7 -176.7(2)
C2 C1 C6 C5 -1.2(3)
N1 C1 C6 C5 173.42(18)
C2 C1 C6 C7 177.00(19)
N1 C1 C6 C7 -8.4(3)
C5 C6 C7 C8 -8.9(3)
C1 C6 C7 C8 173.05(18)
C5 C6 C7 C11 -131.5(2)
C1 C6 C7 C11 50.4(2)
C6 C7 C8 C9 -112.4(2)
C11 C7 C8 C9 11.6(3)
C6 C7 C8 C21 71.3(3)
C11 C7 C8 C21 -164.8(2)
C21 C8 C9 O3 -177.7(2)
C7 C8 C9 O3 5.0(3)
C21 C8 C9 N3 1.7(2)
C7 C8 C9 N3 -175.66(18)
O3 C10 C11 C13 -50.6(2)
C34 C10 C11 C13 72.2(2)
O3 C10 C11 C12 -171.01(17)
C34 C10 C11 C12 -48.2(2)
O3 C10 C11 C7 67.7(2)
C34 C10 C11 C7 -169.48(18)
C8 C7 C11 C13 73.8(2)
C6 C7 C11 C13 -158.92(16)
C8 C7 C11 C12 -165.67(17)
C6 C7 C11 C12 -38.4(2)
C8 C7 C11 C10 -44.9(2)
C6 C7 C11 C10 82.41(19)
C13 C11 C12 N1 110.4(2)
C10 C11 C12 N1 -129.43(19)
C7 C11 C12 N1 -9.7(3)
C12 C11 C13 N4 -15(12)
C10 C11 C13 N4 -136(12)
C7 C11 C13 N4 106(12)
C19 C14 C15 C16 0.7(4)
S1 C14 C15 C16 -176.7(2)
C14 C15 C16 C17 0.6(4)
C15 C16 C17 C18 -1.0(4)
C15 C16 C17 C20 177.6(3)
C16 C17 C18 C19 0.0(4)
C20 C17 C18 C19 -178.6(3)
C15 C14 C19 C18 -1.6(4)
S1 C14 C19 C18 175.81(19)
C17 C18 C19 C14 1.3(4)
C9 C8 C21 N2 -1.1(2)
C7 C8 C21 N2 175.7(2)
C9 C8 C21 C22 177.5(2)
C7 C8 C21 C22 -5.7(4)
N2 C21 C22 C23 -163.2(3)
C8 C21 C22 C23 18.4(4)
N2 C21 C22 C27 18.7(3)
C8 C21 C22 C27 -159.7(3)
C27 C22 C23 C24 -0.3(5)
C21 C22 C23 C24 -178.5(3)
C22 C23 C24 C25 0.2(6)
C23 C24 C25 C26 -0.5(6)
C24 C25 C26 C27 1.0(6)
C25 C26 C27 C22 -1.1(6)
C23 C22 C27 C26 0.8(5)
C21 C22 C27 C26 179.0(3)
C33 C28 C29 C30 -0.2(4)
N3 C28 C29 C30 179.6(2)
C28 C29 C30 C31 -0.5(5)
C29 C30 C31 C32 1.3(5)
C30 C31 C32 C33 -1.5(5)
C29 C28 C33 C32 0.1(4)
N3 C28 C33 C32 -179.8(2)
C31 C32 C33 C28 0.8(4)
O3 C10 C34 C35 43.5(3)
C11 C10 C34 C35 -79.9(3)
O3 C10 C34 C39 -135.5(2)
C11 C10 C34 C39 101.2(3)
C39 C34 C35 C36 0.8(4)
C10 C34 C35 C36 -178.1(2)
C34 C35 C36 C37 -0.5(4)
C35 C36 C37 C38 -0.8(5)
C35 C36 C37 C40 179.2(3)
C36 C37 C38 C39 1.6(5)
C40 C37 C38 C39 -178.3(3)
C37 C38 C39 C34 -1.3(5)
C35 C34 C39 C38 0.0(4)
C10 C34 C39 C38 179.0(3)
C2 C1 N1 C12 129.6(2)
C6 C1 N1 C12 -44.9(2)
C2 C1 N1 S1 -68.5(2)
C6 C1 N1 S1 116.95(17)
C11 C12 N1 C1 53.5(2)
C11 C12 N1 S1 -108.02(19)
C8 C21 N2 N3 0.1(2)
C22 C21 N2 N3 -178.68(18)
O3 C9 N3 N2 177.65(18)
C8 C9 N3 N2 -1.7(2)
O3 C9 N3 C28 -7.4(4)
C8 C9 N3 C28 173.3(2)
C21 N2 N3 C9 1.0(2)
C21 N2 N3 C28 -174.73(18)
C29 C28 N3 C9 -171.8(2)
C33 C28 N3 C9 8.0(4)
C29 C28 N3 N2 2.8(3)
C33 C28 N3 N2 -177.3(2)
N3 C9 O3 C10 -163.35(19)
C8 C9 O3 C10 15.9(3)
C34 C10 O3 C9 -179.39(17)
C11 C10 O3 C9 -51.0(2)
C1 N1 S1 O2 46.02(17)
C12 N1 S1 O2 -153.82(15)
C1 N1 S1 O1 175.29(14)
C12 N1 S1 O1 -24.56(18)
C1 N1 S1 C14 -69.02(17)
C12 N1 S1 C14 91.14(17)
C19 C14 S1 O2 160.79(18)
C15 C14 S1 O2 -21.8(2)
C19 C14 S1 O1 29.1(2)
C15 C14 S1 O1 -153.40(19)
C19 C14 S1 N1 -84.80(19)
C15 C14 S1 N1 92.65(19)
